data_7226988
loop_
_publ_author_name
'Xu, Jia'
'Huang, Yuting'
'Ruan, Sida'
'Chi, Zongliang'
'Qin, Kunming'
'Cai, Baochang'
'Cai, Ting'

_publ_section_title
;
 Cocrystals of isoliquiritigenin with enhanced pharmacokinetic performance
;
_journal_issue 45
_journal_name_full CrystEngComm
_journal_page_first 8776
_journal_paper_doi 10.1039/C6CE01809B
_journal_volume 18
_journal_year 2016
_chemical_formula_sum 'C21 H18 N2 O5'
_chemical_formula_weight 378.37
_chemical_name_systematic 'isoliquiritigenin-nicotinamide cocrystal'
_space_group_crystal_system monoclinic
_space_group_IT_number 13
_space_group_name_Hall '-P 2yac'
_space_group_name_H-M_alt 'P 1 2/n 1'
_symmetry_space_group_name_Hall '-P 2yac'
_symmetry_space_group_name_H-M 'P 1 2/n 1'
_atom_sites_solution_hydrogens mixed
_audit_creation_method SHELXL-2014/7
_audit_update_record
;
2016-09-28 deposited with the CCDC.
2016-10-12 downloaded from the CCDC.
;
_cell_angle_alpha 90
_cell_angle_beta 114.968(8)
_cell_angle_gamma 90
_cell_formula_units_Z 4
_cell_length_a 21.909(6)
_cell_length_b 3.7898(13)
_cell_length_c 23.918(7)
_cell_measurement_reflns_used 2362
_cell_measurement_temperature 296(2)
_cell_measurement_theta_max 25.2
_cell_measurement_theta_min 2.61
_cell_volume 1800.3(10)
_computing_structure_refinement 'SHELXL-2014/7 (Sheldrick, 2014)'
_diffrn_ambient_temperature 296(2)
_diffrn_measured_fraction_theta_full 0.967
_diffrn_measured_fraction_theta_max 0.967
_diffrn_measurement_device_type 'Bruker APEX-II CCD'
_diffrn_measurement_method '\f and \w scans'
_diffrn_radiation_type MoK\a
_diffrn_radiation_wavelength 0.71073
_diffrn_reflns_av_R_equivalents 0.0505
_diffrn_reflns_av_unetI/netI 0.0716
_diffrn_reflns_Laue_measured_fraction_full 0.967
_diffrn_reflns_Laue_measured_fraction_max 0.967
_diffrn_reflns_limit_h_max 24
_diffrn_reflns_limit_h_min -26
_diffrn_reflns_limit_k_max 4
_diffrn_reflns_limit_k_min -4
_diffrn_reflns_limit_l_max 28
_diffrn_reflns_limit_l_min -22
_diffrn_reflns_number 6927
_diffrn_reflns_point_group_measured_fraction_full 0.967
_diffrn_reflns_point_group_measured_fraction_max 0.967
_diffrn_reflns_theta_full 24.997
_diffrn_reflns_theta_max 24.997
_diffrn_reflns_theta_min 2.051
_exptl_absorpt_coefficient_mu 0.101
_exptl_crystal_colour yellow
_exptl_crystal_density_diffrn 1.396
_exptl_crystal_description block
_exptl_crystal_F_000 792
_exptl_crystal_size_max 0.270
_exptl_crystal_size_mid 0.240
_exptl_crystal_size_min 0.220
_refine_diff_density_max 0.464
_refine_diff_density_min -0.439
_refine_diff_density_rms 0.096
_refine_ls_extinction_method none
_refine_ls_goodness_of_fit_ref 1.193
_refine_ls_hydrogen_treatment constr
_refine_ls_matrix_type full
_refine_ls_number_parameters 256
_refine_ls_number_reflns 3086
_refine_ls_number_restraints 0
_refine_ls_restrained_S_all 1.193
_refine_ls_R_factor_all 0.1738
_refine_ls_R_factor_gt 0.1314
_refine_ls_shift/su_max 0.003
_refine_ls_shift/su_mean 0.000
_refine_ls_structure_factor_coef Fsqd
_refine_ls_weighting_details 'w=1/[\s^2^(Fo^2^)+18.0812P] where P=(Fo^2^+2Fc^2^)/3'
_refine_ls_weighting_scheme calc
_refine_ls_wR_factor_gt 0.2294
_refine_ls_wR_factor_ref 0.2442
_reflns_Friedel_coverage 0.000
_reflns_number_gt 2260
_reflns_number_total 3086
_reflns_threshold_expression 'I > 2\s(I)'
_cod_data_source_file c6ce01809b2.cif
_cod_data_source_block 20151029ykdc_0m
_cod_depositor_comments 'Adding full bibliography for 7226987--7226988.cif.'
_cod_database_code 7226988
_shelx_shelxl_version_number 2014/7
_shelx_space_group_comment
;
The symmetry employed for this shelxl refinement is uniquely defined
by the following loop, which should always be used as a source of
symmetry information in preference to the above space-group names.
They are only intended as comments.
;
_shelx_estimated_absorpt_t_min 0.973
_shelx_estimated_absorpt_t_max 0.978

loop_
_space_group_symop_operation_xyz
'x, y, z'
'-x+1/2, y, -z+1/2'
'-x, -y, -z'
'x-1/2, -y, z-1/2'

loop_
_atom_site_label
_atom_site_type_symbol
_atom_site_fract_x
_atom_site_fract_y
_atom_site_fract_z
_atom_site_U_iso_or_equiv
_atom_site_adp_type
_atom_site_occupancy
_atom_site_site_symmetry_order
_atom_site_calc_flag
_atom_site_refinement_flags_posn
_atom_site_refinement_flags_adp
C1 C 0.7492(3) 1.0100(17) 0.1026(2) 0.0262(14) Uani 1 1 d . .
C2 C 0.6898(3) 1.0284(17) 0.0496(2) 0.0283(14) Uani 1 1 d . .
H2 H 0.6897 1.1209 0.0135 0.034 Uiso 1 1 calc R U
C3 C 0.6307(3) 0.9092(17) 0.0504(3) 0.0294(15) Uani 1 1 d . .
H3 H 0.5910 0.9209 0.0145 0.035 Uiso 1 1 calc R U
C4 C 0.6289(2) 0.7718(16) 0.1037(2) 0.0238(13) Uani 1 1 d . .
C5 C 0.6899(3) 0.7490(18) 0.1568(3) 0.0323(16) Uani 1 1 d . .
H5 H 0.6902 0.6540 0.1927 0.039 Uiso 1 1 calc R U
C6 C 0.7499(3) 0.866(2) 0.1564(3) 0.0371(18) Uani 1 1 d . .
H6 H 0.7901 0.8482 0.1917 0.045 Uiso 1 1 calc R U
C7 C 0.5653(2) 0.6529(16) 0.1030(3) 0.0261(14) Uani 1 1 d . .
H7 H 0.5273 0.6780 0.0660 0.031 Uiso 1 1 calc R U
C8 C 0.5557(3) 0.5111(16) 0.1500(2) 0.0265(14) Uani 1 1 d . .
H8 H 0.5926 0.4828 0.1878 0.032 Uiso 1 1 calc R U
C9 C 0.4889(3) 0.3985(16) 0.1440(2) 0.0235(13) Uani 1 1 d . .
C10 C 0.4826(2) 0.2415(15) 0.1978(2) 0.0196(12) Uani 1 1 d . .
C11 C 0.5364(2) 0.1997(16) 0.2560(2) 0.0228(13) Uani 1 1 d . .
H11 H 0.5793 0.2695 0.2615 0.027 Uiso 1 1 calc R U
C12 C 0.5278(2) 0.0587(16) 0.3051(2) 0.0244(14) Uani 1 1 d . .
H12 H 0.5644 0.0358 0.3432 0.029 Uiso 1 1 calc R U
C13 C 0.4637(2) -0.0507(14) 0.2978(2) 0.0164(11) Uani 1 1 d . .
C14 C 0.4100(2) -0.0124(16) 0.2411(2) 0.0205(13) Uani 1 1 d . .
H14 H 0.3674 -0.0852 0.2358 0.025 Uiso 1 1 calc R U
C15 C 0.4185(2) 0.1328(14) 0.1916(2) 0.0174(12) Uani 1 1 d . .
C16 C 0.1997(3) 0.5698(15) 0.0508(2) 0.0225(13) Uani 1 1 d . .
H16 H 0.2438 0.6498 0.0709 0.027 Uiso 1 1 calc R U
C17 C 0.1676(2) 0.4571(14) 0.0866(2) 0.0141(11) Uani 1 1 d . .
C18 C 0.1017(2) 0.3334(15) 0.0561(2) 0.0180(12) Uani 1 1 d . .
H18 H 0.0777 0.2615 0.0783 0.022 Uiso 1 1 calc R U
C19 C 0.0727(2) 0.3200(15) -0.0072(2) 0.0209(13) Uani 1 1 d . .
H19 H 0.0296 0.2294 -0.0285 0.025 Uiso 1 1 calc R U
C20 C 0.1087(3) 0.4431(16) -0.0388(2) 0.0232(13) Uani 1 1 d . .
H20 H 0.0883 0.4364 -0.0817 0.028 Uiso 1 1 calc R U
C21 C 0.2007(2) 0.4731(14) 0.1556(2) 0.0168(11) Uani 1 1 d . .
N1 N 0.2673(2) 0.4281(15) 0.18293(19) 0.0275(12) Uani 1 1 d . .
H1A H 0.2788 0.3493 0.2211 0.041 Uiso 1 1 d R U
H1C H 0.2792 0.2702 0.1618 0.041 Uiso 1 1 d R U
N2 N 0.1714(2) 0.5711(14) -0.01108(19) 0.0242(11) Uani 1 1 d . .
O1 O 0.80986(17) 1.1213(13) 0.10568(17) 0.0346(11) Uani 1 1 d . .
H1 H 0.8041 1.2265 0.0739 0.052 Uiso 1 1 calc R U
O2 O 0.43840(18) 0.4350(12) 0.09409(16) 0.0318(11) Uani 1 1 d . .
O3 O 0.36319(17) 0.1644(12) 0.13675(16) 0.0284(10) Uani 1 1 d . .
H3A H 0.3733 0.2728 0.1122 0.043 Uiso 1 1 calc R U
O4 O 0.45830(17) -0.1843(12) 0.34818(16) 0.0269(10) Uani 1 1 d . .
H4 H 0.4202 -0.2615 0.3382 0.040 Uiso 1 1 calc R U
O5 O 0.16690(16) 0.5328(12) 0.18525(16) 0.0287(10) Uani 1 1 d . .

loop_
_atom_site_aniso_label
_atom_site_aniso_U_11
_atom_site_aniso_U_22
_atom_site_aniso_U_33
_atom_site_aniso_U_23
_atom_site_aniso_U_13
_atom_site_aniso_U_12
C1 0.027(3) 0.030(3) 0.028(3) 0.003(3) 0.0168(19) 0.007(3)
C2 0.035(3) 0.033(4) 0.024(2) 0.004(3) 0.0190(19) 0.002(3)
C3 0.019(2) 0.035(4) 0.038(3) 0.008(3) 0.015(2) -0.004(3)
C4 0.023(2) 0.021(3) 0.034(3) 0.003(3) 0.0196(19) 0.012(2)
C5 0.033(3) 0.035(4) 0.034(3) 0.011(3) 0.019(2) 0.000(3)
C6 0.022(3) 0.057(5) 0.028(3) 0.019(3) 0.006(2) 0.009(3)
C7 0.019(2) 0.022(3) 0.044(3) -0.003(3) 0.020(2) 0.002(2)
C8 0.029(2) 0.024(3) 0.035(3) 0.003(3) 0.0212(19) -0.003(3)
C9 0.028(3) 0.020(3) 0.028(2) -0.003(3) 0.0174(19) 0.006(2)
C10 0.023(2) 0.013(3) 0.030(2) -0.002(2) 0.0181(18) 0.002(2)
C11 0.016(2) 0.021(3) 0.036(3) -0.004(3) 0.0148(19) -0.002(2)
C12 0.017(2) 0.029(3) 0.029(3) -0.002(3) 0.0114(19) 0.005(2)
C13 0.026(2) 0.011(3) 0.022(2) 0.001(2) 0.0195(17) -0.001(2)
C14 0.010(2) 0.025(3) 0.030(2) -0.002(3) 0.0121(17) 0.001(2)
C15 0.017(2) 0.013(3) 0.025(2) -0.002(2) 0.0111(18) 0.002(2)
C16 0.019(2) 0.015(3) 0.030(3) 0.003(3) 0.007(2) 0.004(2)
C17 0.018(2) 0.009(3) 0.021(2) 0.000(2) 0.0138(16) 0.003(2)
C18 0.016(2) 0.025(3) 0.020(2) -0.001(2) 0.0139(16) -0.001(2)
C19 0.017(2) 0.019(3) 0.025(3) -0.003(2) 0.0080(19) 0.002(2)
C20 0.029(3) 0.022(3) 0.015(2) 0.008(2) 0.0063(19) 0.007(3)
C21 0.018(2) 0.009(3) 0.030(2) 0.000(2) 0.0159(17) 0.005(2)
N1 0.020(2) 0.042(3) 0.020(2) -0.001(2) 0.0080(16) 0.005(2)
N2 0.024(2) 0.031(3) 0.025(2) 0.001(2) 0.0174(15) -0.003(2)
O1 0.0235(18) 0.051(3) 0.0344(19) 0.014(2) 0.0175(14) -0.006(2)
O2 0.0289(18) 0.044(3) 0.0258(18) 0.002(2) 0.0147(14) -0.004(2)
O3 0.0205(17) 0.045(3) 0.0230(17) 0.005(2) 0.0122(13) -0.0038(19)
O4 0.0188(17) 0.036(2) 0.0264(18) 0.0038(19) 0.0104(13) -0.0035(18)
O5 0.0174(16) 0.047(3) 0.0244(17) -0.002(2) 0.0115(13) 0.0064(19)

loop_
_atom_type_symbol
_atom_type_description
_atom_type_scat_dispersion_real
_atom_type_scat_dispersion_imag
_atom_type_scat_source
C C 0.0033 0.0016 'International Tables Vol C Tables 4.2.6.8 and 6.1.1.4'
H H 0.0000 0.0000 'International Tables Vol C Tables 4.2.6.8 and 6.1.1.4'
N N 0.0061 0.0033 'International Tables Vol C Tables 4.2.6.8 and 6.1.1.4'
O O 0.0106 0.0060 'International Tables Vol C Tables 4.2.6.8 and 6.1.1.4'

loop_
_geom_angle_atom_site_label_1
_geom_angle_atom_site_label_2
_geom_angle_atom_site_label_3
_geom_angle
O1 C1 C2 123.5(5)
O1 C1 C6 116.1(4)
C2 C1 C6 120.4(5)
C3 C2 C1 119.8(5)
C3 C2 H2 120.1
C1 C2 H2 120.1
C2 C3 C4 121.7(5)
C2 C3 H3 119.2
C4 C3 H3 119.2
C3 C4 C5 117.7(5)
C3 C4 C7 120.1(5)
C5 C4 C7 122.2(5)
C6 C5 C4 121.1(5)
C6 C5 H5 119.4
C4 C5 H5 119.4
C5 C6 C1 119.3(5)
C5 C6 H6 120.4
C1 C6 H6 120.4
C8 C7 C4 127.0(5)
C8 C7 H7 116.5
C4 C7 H7 116.5
C7 C8 C9 122.4(5)
C7 C8 H8 118.8
C9 C8 H8 118.8
O2 C9 C8 120.3(5)
O2 C9 C10 120.6(5)
C8 C9 C10 119.1(4)
C11 C10 C15 117.0(5)
C11 C10 C9 124.1(5)
C15 C10 C9 118.9(4)
C12 C11 C10 122.0(5)
C12 C11 H11 119.0
C10 C11 H11 119.0
C11 C12 C13 120.0(5)
C11 C12 H12 120.0
C13 C12 H12 120.0
O4 C13 C14 123.8(4)
O4 C13 C12 117.2(4)
C14 C13 C12 118.9(5)
C13 C14 C15 121.2(5)
C13 C14 H14 119.4
C15 C14 H14 119.4
O3 C15 C14 118.1(4)
O3 C15 C10 121.0(5)
C14 C15 C10 120.9(4)
N2 C16 C17 124.3(5)
N2 C16 H16 117.9
C17 C16 H16 117.9
C16 C17 C18 117.7(4)
C16 C17 C21 122.2(4)
C18 C17 C21 120.0(4)
C19 C18 C17 118.7(5)
C19 C18 H18 120.6
C17 C18 H18 120.6
C18 C19 C20 119.1(5)
C18 C19 H19 120.5
C20 C19 H19 120.5
N2 C20 C19 123.6(5)
N2 C20 H20 118.2
C19 C20 H20 118.2
O5 C21 N1 122.4(5)
O5 C21 C17 120.5(4)
N1 C21 C17 117.0(4)
C21 N1 H1A 108.8
C21 N1 H1C 109.2
H1A N1 H1C 109.5
C20 N2 C16 116.5(5)
C1 O1 H1 109.5
C15 O3 H3A 109.5
C13 O4 H4 109.5

loop_
_geom_bond_atom_site_label_1
_geom_bond_atom_site_label_2
_geom_bond_distance
C1 O1 1.367(6)
C1 C2 1.382(7)
C1 C6 1.393(8)
C2 C3 1.380(8)
C2 H2 0.9300
C3 C4 1.393(8)
C3 H3 0.9300
C4 C5 1.405(7)
C4 C7 1.456(7)
C5 C6 1.390(8)
C5 H5 0.9300
C6 H6 0.9300
C7 C8 1.340(8)
C7 H7 0.9300
C8 C9 1.473(7)
C8 H8 0.9300
C9 O2 1.246(6)
C9 C10 1.475(8)
C10 C11 1.403(7)
C10 C15 1.410(7)
C11 C12 1.376(8)
C11 H11 0.9300
C12 C13 1.402(7)
C12 H12 0.9300
C13 O4 1.357(6)
C13 C14 1.378(6)
C14 C15 1.386(7)
C14 H14 0.9300
C15 O3 1.365(6)
C16 N2 1.341(6)
C16 C17 1.385(7)
C16 H16 0.9300
C17 C18 1.397(7)
C17 C21 1.500(7)
C18 C19 1.374(7)
C18 H18 0.9300
C19 C20 1.384(8)
C19 H19 0.9300
C20 N2 1.338(7)
C20 H20 0.9300
C21 O5 1.243(6)
C21 N1 1.334(6)
N1 H1A 0.8900
N1 H1C 0.8900
O1 H1 0.8200
O3 H3A 0.8200
O4 H4 0.8200

loop_
_geom_torsion_atom_site_label_1
_geom_torsion_atom_site_label_2
_geom_torsion_atom_site_label_3
_geom_torsion_atom_site_label_4
_geom_torsion
O1 C1 C2 C3 179.8(6)
C6 C1 C2 C3 1.2(10)
C1 C2 C3 C4 0.5(10)
C2 C3 C4 C5 -1.7(9)
C2 C3 C4 C7 179.2(6)
C3 C4 C5 C6 1.2(10)
C7 C4 C5 C6 -179.7(6)
C4 C5 C6 C1 0.4(10)
O1 C1 C6 C5 179.6(6)
C2 C1 C6 C5 -1.6(10)
C3 C4 C7 C8 179.0(6)
C5 C4 C7 C8 -0.1(10)
C4 C7 C8 C9 -179.8(6)
C7 C8 C9 O2 -0.4(9)
C7 C8 C9 C10 179.4(6)
O2 C9 C10 C11 -178.2(6)
C8 C9 C10 C11 1.9(8)
O2 C9 C10 C15 0.1(8)
C8 C9 C10 C15 -179.7(5)
C15 C10 C11 C12 0.1(8)
C9 C10 C11 C12 178.5(6)
C10 C11 C12 C13 0.4(9)
C11 C12 C13 O4 -179.4(5)
C11 C12 C13 C14 -0.4(9)
O4 C13 C14 C15 178.7(5)
C12 C13 C14 C15 -0.3(9)
C13 C14 C15 O3 -179.7(5)
C13 C14 C15 C10 0.8(8)
C11 C10 C15 O3 179.8(5)
C9 C10 C15 O3 1.3(8)
C11 C10 C15 C14 -0.8(8)
C9 C10 C15 C14 -179.3(5)
N2 C16 C17 C18 0.7(9)
N2 C16 C17 C21 -177.7(5)
C16 C17 C18 C19 1.9(8)
C21 C17 C18 C19 -179.7(5)
C17 C18 C19 C20 -2.7(8)
C18 C19 C20 N2 1.2(9)
C16 C17 C21 O5 146.2(5)
C18 C17 C21 O5 -32.2(8)
C16 C17 C21 N1 -32.4(8)
C18 C17 C21 N1 149.2(5)
C19 C20 N2 C16 1.3(9)
C17 C16 N2 C20 -2.2(9)
